data_7210268
loop_
_publ_author_name
'Nath, Bhaskar'
'Baruah, Jubaraj B.'

_publ_section_title
;
 Polymorphism and porosity in
 4-[(4-hydroxy-3,5-dimethylphenyl)(5-methyl-1H-imidazol-4-yl)methyl]-2,6-dimethylphenol
;
_journal_issue 31
_journal_name_full CrystEngComm
_journal_page_first 6249
_journal_paper_doi 10.1039/c3ce40407b
_journal_volume 15
_journal_year 2013
_chemical_formula_sum 'C23 H32 N2 O4 S'
_chemical_formula_weight 432.57
_chemical_name_systematic
;
?
;
_space_group_IT_number 14
_symmetry_cell_setting monoclinic
_symmetry_space_group_name_Hall '-P 2ybc'
_symmetry_space_group_name_H-M 'P 1 21/c 1'
_atom_sites_solution_hydrogens geom
_atom_sites_solution_primary direct
_atom_sites_solution_secondary difmap
_audit_creation_method SHELXL-97
_cell_angle_alpha 90.00
_cell_angle_beta 96.212(7)
_cell_angle_gamma 90.00
_cell_formula_units_Z 4
_cell_length_a 8.2791(6)
_cell_length_b 10.4599(7)
_cell_length_c 26.664(2)
_cell_measurement_temperature 293(2)
_cell_volume 2295.5(3)
_computing_structure_refinement 'SHELXL-97 (Sheldrick, 1997)'
_computing_structure_solution 'SHELXS-97 (Sheldrick, 1990)'
_diffrn_ambient_temperature 293(2)
_diffrn_measured_fraction_theta_full 0.998
_diffrn_measured_fraction_theta_max 0.998
_diffrn_radiation_monochromator graphite
_diffrn_radiation_source 'fine-focus sealed tube'
_diffrn_radiation_type MoK\a
_diffrn_radiation_wavelength 0.71073
_diffrn_reflns_av_R_equivalents 0.0435
_diffrn_reflns_av_sigmaI/netI 0.0559
_diffrn_reflns_limit_h_max 8
_diffrn_reflns_limit_h_min -9
_diffrn_reflns_limit_k_max 12
_diffrn_reflns_limit_k_min -11
_diffrn_reflns_limit_l_max 32
_diffrn_reflns_limit_l_min -25
_diffrn_reflns_number 8857
_diffrn_reflns_theta_full 25.25
_diffrn_reflns_theta_max 25.25
_diffrn_reflns_theta_min 3.07
_exptl_absorpt_coefficient_mu 0.172
_exptl_absorpt_correction_T_max 1.00000
_exptl_absorpt_correction_T_min 0.20016
_exptl_absorpt_correction_type multi-scan
_exptl_absorpt_process_details psi-scan
_exptl_crystal_colour red
_exptl_crystal_density_diffrn 1.252
_exptl_crystal_density_method 'not measured'
_exptl_crystal_description block
_exptl_crystal_F_000 928
_exptl_crystal_size_max 0.18
_exptl_crystal_size_mid 0.15
_exptl_crystal_size_min 0.12
_refine_diff_density_max 0.447
_refine_diff_density_min -0.406
_refine_diff_density_rms 0.069
_refine_ls_extinction_method none
_refine_ls_goodness_of_fit_ref 1.007
_refine_ls_hydrogen_treatment mixed
_refine_ls_matrix_type full
_refine_ls_number_parameters 291
_refine_ls_number_reflns 4141
_refine_ls_number_restraints 5
_refine_ls_restrained_S_all 1.006
_refine_ls_R_factor_all 0.1084
_refine_ls_R_factor_gt 0.0885
_refine_ls_shift/su_max 0.000
_refine_ls_shift/su_mean 0.000
_refine_ls_structure_factor_coef Fsqd
_refine_ls_weighting_details 'calc w=1/[\s^2^(Fo^2^)+(0.0103P)^2^+8.0000P] where P=(Fo^2^+2Fc^2^)/3'
_refine_ls_weighting_scheme calc
_refine_ls_wR_factor_gt 0.1671
_refine_ls_wR_factor_ref 0.1781
_reflns_number_gt 3126
_reflns_number_total 4141
_reflns_threshold_expression >2sigma(I)
_cod_data_source_file c3ce40407b.txt
_cod_data_source_block 45nbp_a
_cod_depositor_comments
;
The following automatic conversions were performed:

'_symmetry_cell_setting' value 'Monoclinic' changed to 'monoclinic'
according to /home/saulius/struct/CIF-dictionaries/cif_core.dic
dictionary named 'cif_core.dic' version 2.4.2 from 2011-04-26.

Automatic conversion script
Id: cif_fix_values 1891 2012-01-12 08:04:46Z andrius 
;
_cod_original_sg_symbol_H-M P21/c
_cod_database_code 7210268

loop_
_symmetry_equiv_pos_as_xyz
'x, y, z'
'-x, y+1/2, -z+1/2'
'-x, -y, -z'
'x, -y-1/2, z-1/2'

loop_
_atom_site_label
_atom_site_type_symbol
_atom_site_fract_x
_atom_site_fract_y
_atom_site_fract_z
_atom_site_U_iso_or_equiv
_atom_site_adp_type
_atom_site_occupancy
_atom_site_symmetry_multiplicity
_atom_site_calc_flag
_atom_site_refinement_flags
O1 O 0.3562(4) 0.0129(3) 0.39858(11) 0.0499(8) Uani 1 1 d .
H1 H 0.3011 -0.0442 0.4092 0.075 Uiso 1 1 calc R
O2 O 0.2928(4) 0.4865(4) 0.71657(14) 0.0621(10) Uani 1 1 d D
N2 N 0.8436(4) 0.1899(4) 0.59137(15) 0.0490(9) Uani 1 1 d .
N1 N 1.0621(4) 0.3081(4) 0.60383(16) 0.0630(12) Uani 1 1 d D
H1M H 1.1608 0.3301 0.6133 0.076 Uiso 1 1 calc RD
C4 C 0.5623(5) 0.2538(4) 0.51342(15) 0.0396(10) Uani 1 1 d .
C2 C 0.5897(5) 0.1030(4) 0.44540(16) 0.0396(10) Uani 1 1 d .
C8 C 0.1372(5) 0.1363(5) 0.4611(2) 0.0587(13) Uani 1 1 d .
H8A H 0.0860 0.1951 0.4820 0.088 Uiso 1 1 calc R
H8B H 0.1118 0.0503 0.4700 0.088 Uiso 1 1 calc R
H8C H 0.0982 0.1513 0.4263 0.088 Uiso 1 1 calc R
C15 C 0.5066(5) 0.2912(4) 0.63007(16) 0.0417(10) Uani 1 1 d .
H15 H 0.5405 0.2075 0.6258 0.050 Uiso 1 1 calc R
C17 C 0.3748(5) 0.4474(4) 0.67758(16) 0.0437(10) Uani 1 1 d .
C14 C 0.5385(5) 0.3822(4) 0.59478(16) 0.0401(10) Uani 1 1 d .
C16 C 0.4247(5) 0.3208(4) 0.67205(16) 0.0422(10) Uani 1 1 d .
C1 C 0.4187(5) 0.0888(4) 0.43804(15) 0.0381(9) Uani 1 1 d .
C9 C 0.6382(5) 0.3502(4) 0.55132(16) 0.0418(10) Uani 1 1 d .
H9 H 0.6492 0.4300 0.5327 0.050 Uiso 1 1 calc R
C3 C 0.6540(5) 0.1853(4) 0.48218(16) 0.0417(10) Uani 1 1 d .
H3 H 0.7662 0.1960 0.4865 0.050 Uiso 1 1 calc R
C19 C 0.4843(5) 0.5062(4) 0.60110(17) 0.0465(11) Uani 1 1 d .
H19 H 0.5028 0.5681 0.5773 0.056 Uiso 1 1 calc R
C12 C 0.9984(5) 0.1910(5) 0.61013(19) 0.0561(13) Uani 1 1 d .
H12 H 1.0546 0.1218 0.6253 0.067 Uiso 1 1 calc R
C5 C 0.3925(5) 0.2369(4) 0.50547(16) 0.0419(10) Uani 1 1 d .
H5 H 0.3266 0.2816 0.5255 0.050 Uiso 1 1 calc R
C18 C 0.4023(5) 0.5404(4) 0.64250(17) 0.0455(11) Uani 1 1 d .
C6 C 0.3221(5) 0.1558(4) 0.46874(16) 0.0407(10) Uani 1 1 d .
C7 C 0.6935(5) 0.0287(5) 0.41284(18) 0.0519(12) Uani 1 1 d .
H7A H 0.8053 0.0524 0.4209 0.078 Uiso 1 1 calc R
H7B H 0.6604 0.0472 0.3780 0.078 Uiso 1 1 calc R
H7C H 0.6812 -0.0611 0.4188 0.078 Uiso 1 1 calc R
C10 C 0.8101(5) 0.3110(4) 0.57290(17) 0.0444(11) Uani 1 1 d .
C21 C 0.3505(7) 0.6767(5) 0.6495(2) 0.0690(16) Uani 1 1 d .
H21A H 0.2349 0.6799 0.6502 0.103 Uiso 1 1 calc R
H21B H 0.3804 0.7279 0.6221 0.103 Uiso 1 1 calc R
H21C H 0.4033 0.7091 0.6808 0.103 Uiso 1 1 calc R
C11 C 0.9451(5) 0.3864(5) 0.57992(18) 0.0525(12) Uani 1 1 d .
C13 C 0.9735(7) 0.5228(5) 0.5690(2) 0.0786(18) Uani 1 1 d .
H13A H 0.8865 0.5542 0.5455 0.118 Uiso 1 1 calc R
H13B H 1.0745 0.5315 0.5547 0.118 Uiso 1 1 calc R
H13C H 0.9781 0.5713 0.5997 0.118 Uiso 1 1 calc R
C20 C 0.3932(6) 0.2187(5) 0.70910(19) 0.0563(13) Uani 1 1 d .
H20A H 0.4339 0.2457 0.7425 0.084 Uiso 1 1 calc R
H20B H 0.4471 0.1414 0.7009 0.084 Uiso 1 1 calc R
H20C H 0.2785 0.2035 0.7076 0.084 Uiso 1 1 calc R
S1 S 0.79313(15) 0.41621(15) 0.75350(5) 0.0644(4) Uani 1 1 d .
O3 O 0.9092(5) 0.4529(5) 0.79792(14) 0.0881(14) Uani 1 1 d .
C22 C 0.8375(7) 0.5118(6) 0.7025(2) 0.0750(16) Uani 1 1 d .
H22A H 0.8047 0.5983 0.7079 0.113 Uiso 1 1 calc R
H22B H 0.7797 0.4799 0.6719 0.113 Uiso 1 1 calc R
H22C H 0.9521 0.5094 0.6998 0.113 Uiso 1 1 calc R
C23 C 0.8610(7) 0.2694(5) 0.7299(2) 0.0740(16) Uani 1 1 d .
H23A H 0.9755 0.2744 0.7271 0.111 Uiso 1 1 calc R
H23B H 0.8039 0.2530 0.6972 0.111 Uiso 1 1 calc R
H23C H 0.8403 0.2014 0.7525 0.111 Uiso 1 1 calc R
O4 O 0.7690(5) 0.8747(5) 0.69619(17) 0.0760(11) Uani 1 1 d D
H4N H 0.741(6) 0.896(5) 0.6651(9) 0.060(16) Uiso 1 1 d D
H2 H 0.303(6) 0.436(4) 0.7423(13) 0.057(16) Uiso 1 1 d D
H4M H 0.772(17) 0.952(4) 0.706(5) 0.29(7) Uiso 1 1 d D

loop_
_atom_site_aniso_label
_atom_site_aniso_U_11
_atom_site_aniso_U_22
_atom_site_aniso_U_33
_atom_site_aniso_U_23
_atom_site_aniso_U_13
_atom_site_aniso_U_12
O1 0.0378(17) 0.052(2) 0.061(2) -0.0062(16) 0.0080(14) -0.0071(15)
O2 0.064(2) 0.060(2) 0.067(2) 0.0007(19) 0.0291(19) 0.0129(19)
N2 0.0260(18) 0.050(2) 0.070(3) -0.008(2) 0.0042(16) 0.0018(17)
N1 0.025(2) 0.080(3) 0.083(3) -0.016(3) 0.0038(19) -0.006(2)
C4 0.029(2) 0.043(2) 0.048(2) -0.001(2) 0.0081(17) -0.0005(19)
C2 0.032(2) 0.038(2) 0.050(2) -0.0040(19) 0.0108(18) -0.0007(19)
C8 0.021(2) 0.064(3) 0.092(4) -0.012(3) 0.009(2) -0.005(2)
C15 0.029(2) 0.038(2) 0.058(3) -0.003(2) 0.0046(18) 0.0030(18)
C17 0.031(2) 0.051(3) 0.051(3) -0.005(2) 0.0080(18) 0.001(2)
C14 0.026(2) 0.044(2) 0.051(3) -0.003(2) 0.0033(17) -0.0013(18)
C16 0.026(2) 0.045(3) 0.056(3) 0.001(2) 0.0030(18) -0.0029(19)
C1 0.031(2) 0.037(2) 0.047(2) -0.0018(19) 0.0033(17) 0.0008(18)
C9 0.027(2) 0.042(2) 0.057(3) -0.003(2) 0.0085(18) 0.0009(18)
C3 0.0198(19) 0.047(3) 0.059(3) -0.003(2) 0.0099(17) 0.0015(18)
C19 0.043(3) 0.043(3) 0.053(3) 0.000(2) 0.005(2) -0.004(2)
C12 0.034(3) 0.062(3) 0.072(3) -0.012(3) 0.003(2) 0.011(2)
C5 0.025(2) 0.045(3) 0.057(3) -0.005(2) 0.0109(18) 0.0052(19)
C18 0.041(2) 0.041(3) 0.055(3) -0.003(2) 0.006(2) 0.003(2)
C6 0.023(2) 0.043(2) 0.056(3) 0.001(2) 0.0043(17) -0.0012(18)
C7 0.036(2) 0.050(3) 0.072(3) -0.011(2) 0.017(2) -0.002(2)
C10 0.027(2) 0.050(3) 0.057(3) -0.008(2) 0.0093(18) -0.002(2)
C21 0.084(4) 0.048(3) 0.078(4) 0.002(3) 0.026(3) 0.017(3)
C11 0.033(2) 0.057(3) 0.067(3) -0.009(2) 0.005(2) -0.007(2)
C13 0.060(4) 0.065(4) 0.110(5) -0.003(3) 0.008(3) -0.028(3)
C20 0.045(3) 0.053(3) 0.073(3) 0.009(2) 0.018(2) 0.005(2)
S1 0.0387(7) 0.0816(10) 0.0745(9) -0.0108(7) 0.0127(6) 0.0026(7)
O3 0.064(2) 0.131(4) 0.069(2) -0.027(3) 0.0061(19) 0.011(3)
C22 0.061(4) 0.080(4) 0.082(4) -0.008(3) 0.002(3) 0.000(3)
C23 0.056(3) 0.066(4) 0.101(4) -0.005(3) 0.013(3) 0.001(3)
O4 0.066(3) 0.098(3) 0.066(3) 0.010(2) 0.011(2) -0.005(2)

loop_
_atom_type_symbol
_atom_type_description
_atom_type_scat_dispersion_real
_atom_type_scat_dispersion_imag
_atom_type_scat_source
C C 0.0033 0.0016 'International Tables Vol C Tables 4.2.6.8 and 6.1.1.4'
H H 0.0000 0.0000 'International Tables Vol C Tables 4.2.6.8 and 6.1.1.4'
N N 0.0061 0.0033 'International Tables Vol C Tables 4.2.6.8 and 6.1.1.4'
O O 0.0106 0.0060 'International Tables Vol C Tables 4.2.6.8 and 6.1.1.4'
S S 0.1246 0.1234 'International Tables Vol C Tables 4.2.6.8 and 6.1.1.4'

loop_
_geom_angle_atom_site_label_1
_geom_angle_atom_site_label_2
_geom_angle_atom_site_label_3
_geom_angle
C12 N2 C10 106.1(4)
C12 N1 C11 109.5(4)
C3 C4 C5 116.6(4)
C3 C4 C9 122.0(4)
C5 C4 C9 121.2(4)
C3 C2 C1 118.1(4)
C3 C2 C7 122.5(4)
C1 C2 C7 119.4(4)
C14 C15 C16 122.3(4)
O2 C17 C18 115.8(4)
O2 C17 C16 122.7(4)
C18 C17 C16 121.4(4)
C15 C14 C19 118.2(4)
C15 C14 C9 121.5(4)
C19 C14 C9 120.2(4)
C17 C16 C15 117.8(4)
C17 C16 C20 122.1(4)
C15 C16 C20 120.2(4)
O1 C1 C6 123.2(4)
O1 C1 C2 117.0(3)
C6 C1 C2 119.6(4)
C4 C9 C14 115.6(3)
C4 C9 C10 112.0(3)
C14 C9 C10 109.2(3)
C2 C3 C4 124.1(4)
C14 C19 C18 121.6(4)
N2 C12 N1 109.6(5)
C6 C5 C4 121.5(4)
C17 C18 C19 118.8(4)
C17 C18 C21 120.7(4)
C19 C18 C21 120.5(4)
C5 C6 C1 120.1(4)
C5 C6 C8 121.1(4)
C1 C6 C8 118.8(4)
C11 C10 N2 110.6(4)
C11 C10 C9 127.7(4)
N2 C10 C9 121.6(4)
C10 C11 N1 104.2(4)
C10 C11 C13 132.5(5)
N1 C11 C13 123.2(4)
O3 S1 C22 107.3(3)
O3 S1 C23 107.6(3)
C22 S1 C23 96.7(3)

loop_
_geom_bond_atom_site_label_1
_geom_bond_atom_site_label_2
_geom_bond_distance
O1 C1 1.374(5)
O2 C17 1.364(5)
N2 C12 1.324(5)
N2 C10 1.376(6)
N1 C12 1.351(6)
N1 C11 1.372(6)
C4 C3 1.385(5)
C4 C5 1.410(5)
C4 C9 1.515(6)
C2 C3 1.368(6)
C2 C1 1.416(5)
C2 C7 1.503(5)
C8 C6 1.536(5)
C15 C14 1.383(6)
C15 C16 1.404(6)
C17 C18 1.385(6)
C17 C16 1.400(6)
C14 C19 1.389(6)
C14 C9 1.531(5)
C16 C20 1.497(6)
C1 C6 1.394(6)
C9 C10 1.532(6)
C19 C18 1.404(6)
C5 C6 1.377(6)
C18 C21 1.506(6)
C10 C11 1.364(6)
C11 C13 1.480(7)
S1 O3 1.493(4)
S1 C22 1.758(6)
S1 C23 1.774(6)
